data_7207946
loop_
_publ_author_name
'Cardellicchio, Cosimo'
'Capozzi, Maria Annunziata M.'
'Alvarez-Larena, Angel'
'Piniella, Joan F.'
'Capitelli, Francesco'

_publ_section_title
;
 Investigation on the weak interactions assembling the crystal structures
 of Betti bases
;
_journal_issue 11
_journal_name_full CrystEngComm
_journal_page_first 3972
_journal_paper_doi 10.1039/c2ce06295j
_journal_volume 14
_journal_year 2012
_chemical_formula_moiety 'C25 H22 Cl N O'
_chemical_formula_sum 'C25 H22 Cl N O'
_chemical_formula_weight 387.89
_chemical_name_systematic
;
?
;
_space_group_IT_number 19
_symmetry_cell_setting orthorhombic
_symmetry_space_group_name_Hall 'P 2ac 2ab'
_symmetry_space_group_name_H-M 'P 21 21 21'
_atom_sites_solution_hydrogens geom
_atom_sites_solution_primary direct
_atom_sites_solution_secondary difmap
_audit_creation_method SHELXL-97
_cell_angle_alpha 90.00
_cell_angle_beta 90.00
_cell_angle_gamma 90.00
_cell_formula_units_Z 4
_cell_length_a 10.6982(8)
_cell_length_b 12.1633(9)
_cell_length_c 15.7632(12)
_cell_measurement_reflns_used 2160
_cell_measurement_temperature 293(2)
_cell_measurement_theta_max 20.71
_cell_measurement_theta_min 2.53
_cell_volume 2051.2(3)
_computing_cell_refinement 'SAINT 5.0 (Bruker)'
_computing_data_collection 'SMART 5.6 (Bruker)'
_computing_data_reduction 'SAINT 5.0 (Bruker)'
_computing_molecular_graphics 'DIAMOND 2.1e (1998-2001 Crystal Impact GbR)'
_computing_publication_material 'SHELXL-97 (Sheldrick, 1997)'
_computing_structure_refinement 'SHELXL-97 (Sheldrick, 1997)'
_computing_structure_solution 'SIR97 (Altomare et al., 1999)'
_diffrn_ambient_temperature 293(2)
_diffrn_measured_fraction_theta_full 0.935
_diffrn_measured_fraction_theta_max 0.935
_diffrn_measurement_device_type 'Bruker SMART APEX'
_diffrn_radiation_monochromator graphite
_diffrn_radiation_source 'fine-focus sealed tube'
_diffrn_radiation_type MoK\a
_diffrn_radiation_wavelength 0.71073
_diffrn_reflns_av_R_equivalents 0.0363
_diffrn_reflns_av_sigmaI/netI 0.0513
_diffrn_reflns_limit_h_max 13
_diffrn_reflns_limit_h_min -8
_diffrn_reflns_limit_k_max 14
_diffrn_reflns_limit_k_min -15
_diffrn_reflns_limit_l_max 21
_diffrn_reflns_limit_l_min -21
_diffrn_reflns_number 14206
_diffrn_reflns_theta_full 29.03
_diffrn_reflns_theta_max 29.03
_diffrn_reflns_theta_min 2.11
_exptl_absorpt_coefficient_mu 0.201
_exptl_absorpt_correction_T_max 0.9552
_exptl_absorpt_correction_T_min 0.9458
_exptl_absorpt_correction_type multi-scan
_exptl_absorpt_process_details SADABS
_exptl_crystal_colour colourless
_exptl_crystal_density_diffrn 1.256
_exptl_crystal_density_method 'not measured'
_exptl_crystal_description prism
_exptl_crystal_F_000 816
_exptl_crystal_size_max 0.28
_exptl_crystal_size_mid 0.24
_exptl_crystal_size_min 0.23
_refine_diff_density_max 0.120
_refine_diff_density_min -0.193
_refine_diff_density_rms 0.028
_refine_ls_abs_structure_details 'Flack H D (1983), Acta Cryst. A39, 876-881'
_refine_ls_abs_structure_Flack 0.02(7)
_refine_ls_extinction_method none
_refine_ls_goodness_of_fit_ref 1.015
_refine_ls_hydrogen_treatment mixed
_refine_ls_matrix_type full
_refine_ls_number_parameters 257
_refine_ls_number_reflns 4998
_refine_ls_number_restraints 0
_refine_ls_restrained_S_all 1.015
_refine_ls_R_factor_all 0.0922
_refine_ls_R_factor_gt 0.0490
_refine_ls_shift/su_max 0.001
_refine_ls_shift/su_mean 0.000
_refine_ls_structure_factor_coef Fsqd
_refine_ls_weighting_details 'calc w=1/[\s^2^(Fo^2^)+(0.0388P)^2^+0.0352P] where P=(Fo^2^+2Fc^2^)/3'
_refine_ls_weighting_scheme calc
_refine_ls_wR_factor_gt 0.0887
_refine_ls_wR_factor_ref 0.1020
_reflns_number_gt 3104
_reflns_number_total 4998
_reflns_threshold_expression >2sigma(I)
_cod_data_source_file c2ce06295j.txt
_cod_data_source_block f9
_cod_original_sg_symbol_H-M P212121
_cod_database_code 7207946

loop_
_symmetry_equiv_pos_as_xyz
'x, y, z'
'-x+1/2, -y, z+1/2'
'x+1/2, -y+1/2, -z'
'-x, y+1/2, -z+1/2'

loop_
_atom_site_label
_atom_site_type_symbol
_atom_site_fract_x
_atom_site_fract_y
_atom_site_fract_z
_atom_site_U_iso_or_equiv
_atom_site_adp_type
_atom_site_occupancy
_atom_site_symmetry_multiplicity
_atom_site_calc_flag
_atom_site_refinement_flags
Cl1 Cl 1.19479(7) 0.66879(6) 1.12232(5) 0.0841(3) Uani 1 1 d .
O1 O 0.56724(16) 0.58456(14) 0.94707(12) 0.0741(5) Uani 1 1 d .
H4 H 0.6247 0.5851 0.9126 0.111 Uiso 1 1 calc R
N1 N 0.74553(18) 0.50291(15) 0.85678(11) 0.0498(4) Uani 1 1 d .
H1N H 0.813(2) 0.5278(18) 0.8299(13) 0.060 Uiso 1 1 d .
C1 C 0.6627(2) 0.44806(18) 0.79507(13) 0.0535(6) Uani 1 1 d .
H1 H 0.5877 0.4246 0.8259 0.064 Uiso 1 1 calc R
C2 C 0.7838(2) 0.43748(16) 0.93133(12) 0.0435(5) Uani 1 1 d .
H2 H 0.8135 0.3655 0.9121 0.052 Uiso 1 1 calc R
C3 C 0.6744(2) 0.42091(17) 0.99219(12) 0.0457(5) Uani 1 1 d .
C4 C 0.5774(2) 0.4946(2) 0.99737(15) 0.0579(6) Uani 1 1 d .
C5 C 0.4804(3) 0.4818(3) 1.0573(2) 0.0823(9) Uani 1 1 d .
H5 H 0.4139 0.5311 1.0580 0.099 Uiso 1 1 calc R
C6 C 0.4838(3) 0.3979(3) 1.1138(2) 0.0906(10) Uani 1 1 d .
H6 H 0.4197 0.3905 1.1532 0.109 Uiso 1 1 calc R
C7 C 0.5820(3) 0.3225(2) 1.11361(15) 0.0708(7) Uani 1 1 d .
C8 C 0.5883(4) 0.2367(3) 1.17465(19) 0.1001(12) Uani 1 1 d .
H8 H 0.5264 0.2319 1.2159 0.120 Uiso 1 1 calc R
C9 C 0.6805(4) 0.1627(3) 1.1746(2) 0.1089(13) Uani 1 1 d .
H9 H 0.6824 0.1075 1.2153 0.131 Uiso 1 1 calc R
C10 C 0.7739(3) 0.1687(2) 1.11311(19) 0.0879(9) Uani 1 1 d .
H10 H 0.8378 0.1168 1.1126 0.106 Uiso 1 1 calc R
C11 C 0.7721(3) 0.2508(2) 1.05336(15) 0.0657(7) Uani 1 1 d .
H11 H 0.8355 0.2536 1.0131 0.079 Uiso 1 1 calc R
C12 C 0.6773(2) 0.33089(18) 1.05118(13) 0.0543(6) Uani 1 1 d .
C13 C 0.88961(19) 0.49637(17) 0.97660(12) 0.0420(5) Uani 1 1 d .
C14 C 0.8752(2) 0.60462(17) 1.00378(13) 0.0479(5) Uani 1 1 d .
H14 H 0.8009 0.6415 0.9924 0.057 Uiso 1 1 calc R
C15 C 0.9686(2) 0.65793(18) 1.04710(13) 0.0522(6) Uani 1 1 d .
H15 H 0.9580 0.7304 1.0646 0.063 Uiso 1 1 calc R
C16 C 1.0782(2) 0.60287(19) 1.06435(13) 0.0516(6) Uani 1 1 d .
C17 C 1.0953(2) 0.49730(19) 1.03865(14) 0.0559(6) Uani 1 1 d .
H17 H 1.1697 0.4610 1.0507 0.067 Uiso 1 1 calc R
C18 C 1.0012(2) 0.44419(18) 0.99441(14) 0.0512(6) Uani 1 1 d .
H18 H 1.0133 0.3722 0.9764 0.061 Uiso 1 1 calc R
C19 C 0.6222(3) 0.5345(2) 0.73137(16) 0.0808(8) Uani 1 1 d .
H19A H 0.5881 0.5966 0.7609 0.121 Uiso 1 1 calc R
H19B H 0.5598 0.5041 0.6944 0.121 Uiso 1 1 calc R
H19C H 0.6931 0.5574 0.6985 0.121 Uiso 1 1 calc R
C20 C 0.7167(2) 0.34711(18) 0.75240(13) 0.0510(6) Uani 1 1 d .
C21 C 0.8110(2) 0.3565(2) 0.69281(14) 0.0649(7) Uani 1 1 d .
H21 H 0.8460 0.4251 0.6820 0.078 Uiso 1 1 calc R
C22 C 0.8538(3) 0.2655(3) 0.64918(16) 0.0800(8) Uani 1 1 d .
H22 H 0.9166 0.2735 0.6088 0.096 Uiso 1 1 calc R
C23 C 0.8048(3) 0.1643(3) 0.66476(19) 0.0877(9) Uani 1 1 d .
H23 H 0.8335 0.1034 0.6348 0.105 Uiso 1 1 calc R
C24 C 0.7135(3) 0.1522(2) 0.72443(19) 0.0869(9) Uani 1 1 d .
H24 H 0.6812 0.0829 0.7362 0.104 Uiso 1 1 calc R
C25 C 0.6689(2) 0.2438(2) 0.76750(16) 0.0690(7) Uani 1 1 d .
H25 H 0.6055 0.2352 0.8073 0.083 Uiso 1 1 calc R

loop_
_atom_site_aniso_label
_atom_site_aniso_U_11
_atom_site_aniso_U_22
_atom_site_aniso_U_33
_atom_site_aniso_U_23
_atom_site_aniso_U_13
_atom_site_aniso_U_12
Cl1 0.0730(5) 0.0818(5) 0.0976(5) -0.0120(4) -0.0310(4) -0.0145(4)
O1 0.0675(13) 0.0615(11) 0.0933(14) -0.0097(10) 0.0004(10) 0.0182(9)
N1 0.0532(11) 0.0542(11) 0.0421(9) 0.0009(8) -0.0067(9) -0.0074(9)
C1 0.0484(14) 0.0630(15) 0.0491(12) -0.0084(11) -0.0090(11) -0.0022(12)
C2 0.0469(13) 0.0432(11) 0.0405(11) -0.0062(9) 0.0011(10) 0.0011(10)
C3 0.0448(13) 0.0467(12) 0.0457(11) -0.0070(10) 0.0001(11) -0.0073(11)
C4 0.0515(14) 0.0573(16) 0.0648(15) -0.0190(13) 0.0028(13) -0.0035(13)
C5 0.0504(16) 0.089(2) 0.107(2) -0.041(2) 0.0175(17) -0.0097(16)
C6 0.075(2) 0.109(3) 0.088(2) -0.035(2) 0.0375(19) -0.040(2)
C7 0.0805(19) 0.0778(19) 0.0542(14) -0.0172(15) 0.0113(15) -0.0358(16)
C8 0.143(4) 0.103(3) 0.0546(17) -0.0076(19) 0.016(2) -0.067(3)
C9 0.169(4) 0.096(3) 0.0619(19) 0.0164(19) -0.019(3) -0.051(3)
C10 0.115(2) 0.0670(18) 0.0817(19) 0.0182(16) -0.037(2) -0.0195(18)
C11 0.0764(19) 0.0605(14) 0.0602(14) 0.0033(13) -0.0106(14) -0.0125(15)
C12 0.0628(15) 0.0540(13) 0.0462(12) -0.0118(11) 0.0003(12) -0.0195(13)
C13 0.0443(12) 0.0468(12) 0.0349(10) -0.0006(9) 0.0043(9) -0.0017(10)
C14 0.0446(13) 0.0447(12) 0.0544(12) -0.0036(10) -0.0011(11) 0.0013(10)
C15 0.0603(15) 0.0445(12) 0.0519(13) -0.0019(11) -0.0012(12) -0.0073(12)
C16 0.0490(14) 0.0583(14) 0.0476(12) 0.0020(11) -0.0015(11) -0.0107(12)
C17 0.0447(13) 0.0611(15) 0.0619(14) -0.0036(12) -0.0014(11) 0.0032(12)
C18 0.0471(14) 0.0499(13) 0.0567(14) -0.0094(11) 0.0045(12) 0.0038(11)
C19 0.093(2) 0.0807(18) 0.0685(16) -0.0005(14) -0.0297(17) 0.0208(17)
C20 0.0535(14) 0.0581(14) 0.0414(11) -0.0065(11) -0.0087(11) 0.0002(12)
C21 0.0716(17) 0.0718(17) 0.0512(13) -0.0001(12) 0.0002(14) 0.0035(14)
C22 0.094(2) 0.094(2) 0.0521(14) -0.0053(15) 0.0034(15) 0.0202(19)
C23 0.103(2) 0.085(2) 0.0744(18) -0.0263(17) -0.0111(19) 0.023(2)
C24 0.094(2) 0.0609(17) 0.106(2) -0.0120(17) -0.010(2) -0.0013(18)
C25 0.0669(17) 0.0683(17) 0.0719(16) -0.0098(14) 0.0045(15) -0.0033(16)

loop_
_atom_type_symbol
_atom_type_description
_atom_type_scat_dispersion_real
_atom_type_scat_dispersion_imag
_atom_type_scat_source
C C 0.0033 0.0016 'International Tables Vol C Tables 4.2.6.8 and 6.1.1.4'
H H 0.0000 0.0000 'International Tables Vol C Tables 4.2.6.8 and 6.1.1.4'
N N 0.0061 0.0033 'International Tables Vol C Tables 4.2.6.8 and 6.1.1.4'
O O 0.0106 0.0060 'International Tables Vol C Tables 4.2.6.8 and 6.1.1.4'
Cl Cl 0.1484 0.1585 'International Tables Vol C Tables 4.2.6.8 and 6.1.1.4'

loop_
_geom_angle_atom_site_label_1
_geom_angle_atom_site_label_2
_geom_angle_atom_site_label_3
_geom_angle
C1 N1 C2 116.57(17)
N1 C1 C20 115.48(18)
N1 C1 C19 107.14(18)
C20 C1 C19 112.13(18)
N1 C2 C13 109.04(16)
N1 C2 C3 111.05(18)
C13 C2 C3 109.79(15)
C4 C3 C12 118.4(2)
C4 C3 C2 122.0(2)
C12 C3 C2 119.41(19)
O1 C4 C3 123.5(2)
O1 C4 C5 114.9(2)
C3 C4 C5 121.5(3)
C6 C5 C4 120.2(3)
C5 C6 C7 121.0(3)
C6 C7 C12 119.7(3)
C6 C7 C8 121.1(3)
C12 C7 C8 119.2(3)
C9 C8 C7 121.9(3)
C8 C9 C10 119.7(3)
C11 C10 C9 120.3(3)
C10 C11 C12 122.1(3)
C11 C12 C7 116.8(2)
C11 C12 C3 124.0(2)
C7 C12 C3 119.2(2)
C18 C13 C14 117.87(19)
C18 C13 C2 121.57(18)
C14 C13 C2 120.54(18)
C15 C14 C13 121.3(2)
C14 C15 C16 119.2(2)
C17 C16 C15 121.0(2)
C17 C16 Cl1 119.70(18)
C15 C16 Cl1 119.29(18)
C16 C17 C18 119.6(2)
C13 C18 C17 121.1(2)
C25 C20 C21 117.6(2)
C25 C20 C1 121.4(2)
C21 C20 C1 120.8(2)
C22 C21 C20 120.9(3)
C23 C22 C21 120.5(3)
C22 C23 C24 119.8(3)
C23 C24 C25 119.8(3)
C20 C25 C24 121.3(3)

loop_
_geom_bond_atom_site_label_1
_geom_bond_atom_site_label_2
_geom_bond_distance
Cl1 C16 1.741(2)
O1 C4 1.355(3)
N1 C1 1.475(3)
N1 C2 1.477(2)
C1 C20 1.515(3)
C1 C19 1.517(3)
C2 C13 1.518(3)
C2 C3 1.526(3)
C3 C4 1.374(3)
C3 C12 1.437(3)
C4 C5 1.412(4)
C5 C6 1.354(4)
C6 C7 1.395(4)
C7 C12 1.420(3)
C7 C8 1.421(4)
C8 C9 1.335(5)
C9 C10 1.393(5)
C10 C11 1.373(3)
C11 C12 1.406(3)
C13 C18 1.381(3)
C13 C14 1.393(3)
C14 C15 1.373(3)
C15 C16 1.377(3)
C16 C17 1.359(3)
C17 C18 1.385(3)
C20 C25 1.377(3)
C20 C21 1.383(3)
C21 C22 1.382(4)
C22 C23 1.360(4)
C23 C24 1.364(4)
C24 C25 1.389(4)

loop_
_geom_hbond_atom_site_label_D
_geom_hbond_atom_site_label_H
_geom_hbond_atom_site_label_A
_geom_hbond_distance_DH
_geom_hbond_distance_HA
_geom_hbond_distance_DA
_geom_hbond_angle_DHA
_geom_hbond_site_symmetry_A
O1 H4 N1 0.82 1.86 2.579(3) 146.3 .
C9 H9 Cl1 0.93 2.97 3.469(3) 115.0 4_747
C15 H15 O1 0.93 2.54 3.306(3) 139.6 3_567
